data_4119901
loop_
_publ_author_name
'Holger Braunschweig'
'Alexander Damme'
'Rian D. Dewhurst'
'Thomas Kramer'
'Thomas Kupfer'
'Krzysztof Radacki'
'Eva Siedler'
'Alexandra Trumpp'
'Katharina Wagner'
'Christine Werner'

_publ_contact_author_address
; Institut f\"ur Anorganische Chemie
Universit\"at W\"urzburg
Am Hubland
97074 W\"urzburg, Germany
;
_publ_contact_author_email H.Braunschweig@mail.uni-wuerzburg.de
_publ_contact_author_fax +49-931-3184623
_publ_contact_author_name 'Prof. Dr. Holger Braunschweig'
_publ_contact_author_phone +49-931-3185260
_publ_section_title
;
 Quaternizing Diboranes(4): Highly Divergent Outcomes and an Inorganic
 Wagner-Meerwein Rearrangement
;
_journal_name_full 'Journal of the American Chemical Society'
_journal_page_first 8702
_journal_page_last 8707
_journal_paper_doi 10.1021/ja403037k
_journal_volume 135
_journal_year 2013
_chemical_formula_moiety 'C39 H48 B2 Br2 N2'
_chemical_formula_sum 'C39 H48 B2 Br2 N2'
_chemical_formula_weight 726.23
_chemical_name_common
;
?
;
_chemical_name_systematic
; 
?
;
_space_group_IT_number 14
_symmetry_cell_setting monoclinic
_symmetry_space_group_name_Hall '-P 2yn'
_symmetry_space_group_name_H-M 'P 1 21/n 1'
_atom_sites_solution_hydrogens geom
_atom_sites_solution_primary direct
_atom_sites_solution_secondary difmap
_audit_creation_method SHELXL-97
_cell_angle_alpha 90.00
_cell_angle_beta 97.2930(10)
_cell_angle_gamma 90.00
_cell_formula_units_Z 4
_cell_length_a 9.7256(3)
_cell_length_b 15.1950(5)
_cell_length_c 24.2696(6)
_cell_measurement_reflns_used 9993
_cell_measurement_temperature 100(2)
_cell_measurement_theta_max 28.70
_cell_measurement_theta_min 2.50
_cell_volume 3557.56(18)
_computing_cell_refinement 'Saint+ ver. 7.68A (Bruker AXS)'
_computing_data_collection 'APEX2 ver. 2010.3 (Bruker AXS)'
_computing_data_reduction 'Saint+ ver. 7.68A (Bruker AXS)'
_computing_molecular_graphics 'XP ver. 5.1 (Bruker AXS, 1998)'
_computing_publication_material 'SHELXL-97 (Sheldrick, 2008)'
_computing_structure_refinement 'SHELXL-97 (Sheldrick, 1997)'
_computing_structure_solution 'SHELXS-97 (Sheldrick, 1990)'
_diffrn_ambient_temperature 100(2)
_diffrn_detector_area_resol_mean 8.333
_diffrn_measured_fraction_theta_full 0.997
_diffrn_measured_fraction_theta_max 0.997
_diffrn_measurement_device_type 'Bruker X8-APEX II'
_diffrn_measurement_method '\f and \w scans'
_diffrn_radiation_monochromator 'multi-layer mirror'
_diffrn_radiation_source 'rotating anode'
_diffrn_radiation_type MoK\a
_diffrn_radiation_wavelength 0.71073
_diffrn_reflns_av_R_equivalents 0.0412
_diffrn_reflns_av_sigmaI/netI 0.0285
_diffrn_reflns_limit_h_max 12
_diffrn_reflns_limit_h_min -12
_diffrn_reflns_limit_k_max 19
_diffrn_reflns_limit_k_min -18
_diffrn_reflns_limit_l_max 30
_diffrn_reflns_limit_l_min -29
_diffrn_reflns_number 70155
_diffrn_reflns_theta_full 26.00
_diffrn_reflns_theta_max 26.75
_diffrn_reflns_theta_min 1.58
_exptl_absorpt_coefficient_mu 2.308
_exptl_absorpt_correction_T_max 0.7454
_exptl_absorpt_correction_T_min 0.6247
_exptl_absorpt_correction_type multi-scan
_exptl_absorpt_process_details 'Sadabs 2008/1 (Bruker 2008)'
_exptl_crystal_colour colourless
_exptl_crystal_density_diffrn 1.356
_exptl_crystal_description block
_exptl_crystal_F_000 1504
_exptl_crystal_size_max 0.41
_exptl_crystal_size_mid 0.29
_exptl_crystal_size_min 0.19
_refine_diff_density_max 0.461
_refine_diff_density_min -0.837
_refine_diff_density_rms 0.081
_refine_ls_extinction_method none
_refine_ls_goodness_of_fit_ref 1.063
_refine_ls_hydrogen_treatment constr
_refine_ls_matrix_type full
_refine_ls_number_parameters 418
_refine_ls_number_reflns 7545
_refine_ls_number_restraints 0
_refine_ls_restrained_S_all 1.063
_refine_ls_R_factor_all 0.0455
_refine_ls_R_factor_gt 0.0340
_refine_ls_shift/su_max 0.009
_refine_ls_shift/su_mean 0.000
_refine_ls_structure_factor_coef Fsqd
_refine_ls_weighting_details 'calc w=1/[\s^2^(Fo^2^)+(0.0405P)^2^+5.4546P] where P=(Fo^2^+2Fc^2^)/3'
_refine_ls_weighting_scheme calc
_refine_ls_wR_factor_gt 0.0864
_refine_ls_wR_factor_ref 0.0909
_reflns_number_gt 6345
_reflns_number_total 7545
_reflns_threshold_expression >2sigma(I)
_cod_data_source_file ja403037k_si_001_07.cif
_cod_data_source_block 12b
_cod_database_code 4119901

loop_
_symmetry_equiv_pos_as_xyz
'x, y, z'
'-x+1/2, y+1/2, -z+1/2'
'-x, -y, -z'
'x-1/2, -y-1/2, z-1/2'

loop_
_atom_site_label
_atom_site_type_symbol
_atom_site_fract_x
_atom_site_fract_y
_atom_site_fract_z
_atom_site_U_iso_or_equiv
_atom_site_adp_type
_atom_site_occupancy
_atom_site_symmetry_multiplicity
_atom_site_calc_flag
_atom_site_refinement_flags
B1 B 0.3137(3) 0.52867(17) 0.22474(11) 0.0123(5) Uani 1 1 d .
Br2 Br 0.18191(3) 0.422289(17) 0.212328(12) 0.02194(8) Uani 1 1 d .
Br1 Br 0.44616(3) 0.488899(17) 0.294524(10) 0.01760(8) Uani 1 1 d .
N31 N 0.1422(2) 0.66120(13) 0.20105(8) 0.0128(4) Uani 1 1 d .
N32 N 0.1781(2) 0.63386(13) 0.28990(8) 0.0142(4) Uani 1 1 d .
C3 C 0.2104(2) 0.60888(16) 0.24003(10) 0.0118(5) Uani 1 1 d .
C32 C 0.0596(3) 0.72982(17) 0.22458(11) 0.0175(5) Uani 1 1 d .
H32A H -0.0390 0.7269 0.2084 0.021 Uiso 1 1 calc R
H32B H 0.0961 0.7893 0.2183 0.021 Uiso 1 1 calc R
C33 C 0.0769(3) 0.70723(17) 0.28570(11) 0.0195(6) Uani 1 1 d .
H33A H 0.1134 0.7580 0.3086 0.023 Uiso 1 1 calc R
H33B H -0.0122 0.6884 0.2976 0.023 Uiso 1 1 calc R
C41 C 0.1386(2) 0.65876(16) 0.14164(10) 0.0129(5) Uani 1 1 d .
C42 C 0.2242(2) 0.71588(16) 0.11631(10) 0.0141(5) Uani 1 1 d .
C43 C 0.2200(3) 0.71135(17) 0.05886(11) 0.0178(5) Uani 1 1 d .
H43 H 0.2811 0.7473 0.0411 0.021 Uiso 1 1 calc R
C44 C 0.1286(3) 0.65556(18) 0.02660(10) 0.0176(5) Uani 1 1 d .
C45 C 0.0337(3) 0.60811(17) 0.05280(11) 0.0170(5) Uani 1 1 d .
H45 H -0.0346 0.5740 0.0309 0.020 Uiso 1 1 calc R
C46 C 0.0355(2) 0.60897(16) 0.11031(10) 0.0142(5) Uani 1 1 d .
C47 C 0.3120(3) 0.78467(17) 0.14868(11) 0.0179(5) Uani 1 1 d .
H47A H 0.2611 0.8405 0.1474 0.027 Uiso 1 1 calc R
H47B H 0.3982 0.7927 0.1323 0.027 Uiso 1 1 calc R
H47C H 0.3337 0.7656 0.1874 0.027 Uiso 1 1 calc R
C48 C 0.1367(3) 0.6456(2) -0.03465(11) 0.0258(6) Uani 1 1 d .
H48A H 0.1436 0.7038 -0.0514 0.039 Uiso 1 1 calc R
H48B H 0.0532 0.6157 -0.0523 0.039 Uiso 1 1 calc R
H48C H 0.2186 0.6107 -0.0401 0.039 Uiso 1 1 calc R
C49 C -0.0721(3) 0.55782(17) 0.13655(11) 0.0182(5) Uani 1 1 d .
H49A H -0.1583 0.5554 0.1108 0.027 Uiso 1 1 calc R
H49B H -0.0897 0.5869 0.1710 0.027 Uiso 1 1 calc R
H49C H -0.0384 0.4979 0.1449 0.027 Uiso 1 1 calc R
C51 C 0.2002(3) 0.59089(16) 0.34358(10) 0.0151(5) Uani 1 1 d .
C52 C 0.1068(3) 0.52604(16) 0.35633(11) 0.0172(5) Uani 1 1 d .
C53 C 0.1258(3) 0.48915(17) 0.40935(11) 0.0217(6) Uani 1 1 d .
H53 H 0.0641 0.4443 0.4182 0.026 Uiso 1 1 calc R
C54 C 0.2318(3) 0.51582(18) 0.44956(11) 0.0234(6) Uani 1 1 d .
C55 C 0.3164(3) 0.58438(18) 0.43673(11) 0.0213(6) Uani 1 1 d .
H55 H 0.3864 0.6054 0.4645 0.026 Uiso 1 1 calc R
C56 C 0.3019(3) 0.62351(17) 0.38429(11) 0.0175(5) Uani 1 1 d .
C57 C -0.0164(3) 0.49772(19) 0.31599(12) 0.0240(6) Uani 1 1 d .
H57A H -0.1008 0.5246 0.3266 0.036 Uiso 1 1 calc R
H57B H -0.0250 0.4335 0.3168 0.036 Uiso 1 1 calc R
H57C H -0.0033 0.5167 0.2784 0.036 Uiso 1 1 calc R
C58 C 0.2537(4) 0.4720(2) 0.50592(12) 0.0359(8) Uani 1 1 d .
H58A H 0.3280 0.5023 0.5296 0.054 Uiso 1 1 calc R
H58B H 0.2793 0.4103 0.5016 0.054 Uiso 1 1 calc R
H58C H 0.1678 0.4751 0.5230 0.054 Uiso 1 1 calc R
C59 C 0.3968(3) 0.69787(18) 0.37393(11) 0.0215(6) Uani 1 1 d .
H59A H 0.4169 0.7332 0.4078 0.032 Uiso 1 1 calc R
H59B H 0.3520 0.7349 0.3438 0.032 Uiso 1 1 calc R
H59C H 0.4834 0.6741 0.3634 0.032 Uiso 1 1 calc R
B2 B 0.4360(3) 0.53543(18) 0.17719(11) 0.0116(5) Uani 1 1 d .
C2 C 0.5263(2) 0.61802(16) 0.15988(10) 0.0126(5) Uani 1 1 d .
C22 C 0.5857(2) 0.68230(16) 0.19808(10) 0.0141(5) Uani 1 1 d .
C23 C 0.6740(3) 0.74798(17) 0.18258(11) 0.0164(5) Uani 1 1 d .
H23 H 0.7156 0.7876 0.2101 0.020 Uiso 1 1 calc R
C24 C 0.7028(3) 0.75715(17) 0.12832(11) 0.0181(5) Uani 1 1 d .
C25 C 0.6404(3) 0.69724(17) 0.08986(11) 0.0181(5) Uani 1 1 d .
H25 H 0.6548 0.7036 0.0521 0.022 Uiso 1 1 calc R
C26 C 0.5575(3) 0.62801(16) 0.10420(10) 0.0153(5) Uani 1 1 d .
C27 C 0.5572(3) 0.68561(18) 0.25773(11) 0.0202(6) Uani 1 1 d .
H27A H 0.6179 0.6438 0.2799 0.030 Uiso 1 1 calc R
H27B H 0.4602 0.6700 0.2597 0.030 Uiso 1 1 calc R
H27C H 0.5751 0.7452 0.2724 0.030 Uiso 1 1 calc R
C28 C 0.7968(3) 0.8285(2) 0.11130(13) 0.0277(6) Uani 1 1 d .
H28A H 0.8123 0.8726 0.1409 0.041 Uiso 1 1 calc R
H28B H 0.7533 0.8566 0.0771 0.041 Uiso 1 1 calc R
H28C H 0.8857 0.8027 0.1049 0.041 Uiso 1 1 calc R
C29 C 0.5033(3) 0.56856(18) 0.05646(11) 0.0217(6) Uani 1 1 d .
H29A H 0.5199 0.5959 0.0213 0.033 Uiso 1 1 calc R
H29B H 0.4035 0.5594 0.0565 0.033 Uiso 1 1 calc R
H29C H 0.5512 0.5118 0.0606 0.033 Uiso 1 1 calc R
C1 C 0.4782(2) 0.44333(16) 0.15190(10) 0.0120(5) Uani 1 1 d .
C12 C 0.6094(2) 0.40536(16) 0.16877(10) 0.0134(5) Uani 1 1 d .
C13 C 0.6478(3) 0.32674(17) 0.14493(10) 0.0159(5) Uani 1 1 d .
H13 H 0.7369 0.3028 0.1568 0.019 Uiso 1 1 calc R
C14 C 0.5603(3) 0.28262(17) 0.10463(11) 0.0178(5) Uani 1 1 d .
C15 C 0.4311(3) 0.31939(16) 0.08785(10) 0.0161(5) Uani 1 1 d .
H15 H 0.3692 0.2902 0.0604 0.019 Uiso 1 1 calc R
C16 C 0.3899(3) 0.39829(16) 0.11034(10) 0.0144(5) Uani 1 1 d .
C17 C 0.7132(3) 0.44625(17) 0.21307(11) 0.0165(5) Uani 1 1 d .
H17A H 0.6887 0.4311 0.2498 0.025 Uiso 1 1 calc R
H17B H 0.7121 0.5104 0.2086 0.025 Uiso 1 1 calc R
H17C H 0.8061 0.4238 0.2095 0.025 Uiso 1 1 calc R
C18 C 0.6012(3) 0.19700(18) 0.07961(13) 0.0273(7) Uani 1 1 d .
H18A H 0.6930 0.1791 0.0974 0.041 Uiso 1 1 calc R
H18B H 0.6039 0.2049 0.0397 0.041 Uiso 1 1 calc R
H18C H 0.5332 0.1514 0.0855 0.041 Uiso 1 1 calc R
C19 C 0.2521(3) 0.43538(18) 0.08507(11) 0.0200(6) Uani 1 1 d .
H19A H 0.2533 0.4445 0.0452 0.030 Uiso 1 1 calc R
H19B H 0.2357 0.4917 0.1028 0.030 Uiso 1 1 calc R
H19C H 0.1780 0.3940 0.0909 0.030 Uiso 1 1 calc R

loop_
_atom_site_aniso_label
_atom_site_aniso_U_11
_atom_site_aniso_U_22
_atom_site_aniso_U_33
_atom_site_aniso_U_23
_atom_site_aniso_U_13
_atom_site_aniso_U_12
B1 0.0140(13) 0.0081(13) 0.0148(13) 0.0001(10) 0.0011(10) -0.0003(10)
Br2 0.02174(14) 0.01621(14) 0.02826(16) -0.00168(11) 0.00472(11) -0.00129(10)
Br1 0.01914(14) 0.01740(14) 0.01609(13) 0.00140(10) 0.00153(9) 0.00358(10)
N31 0.0135(10) 0.0101(10) 0.0151(10) -0.0018(8) 0.0030(8) 0.0030(8)
N32 0.0176(11) 0.0108(10) 0.0144(10) -0.0018(8) 0.0034(8) 0.0029(8)
C3 0.0129(11) 0.0094(11) 0.0132(12) -0.0014(9) 0.0022(9) -0.0044(9)
C32 0.0180(13) 0.0154(13) 0.0194(13) -0.0021(11) 0.0038(10) 0.0057(10)
C33 0.0245(14) 0.0138(13) 0.0211(14) -0.0027(11) 0.0061(11) 0.0053(11)
C41 0.0139(12) 0.0116(12) 0.0134(12) 0.0003(10) 0.0024(9) 0.0039(9)
C42 0.0103(11) 0.0131(12) 0.0185(12) 0.0022(10) 0.0009(9) 0.0028(9)
C43 0.0143(12) 0.0193(13) 0.0196(13) 0.0081(11) 0.0018(10) 0.0004(10)
C44 0.0158(12) 0.0210(14) 0.0153(12) 0.0040(10) -0.0002(10) 0.0055(10)
C45 0.0135(12) 0.0168(13) 0.0197(13) 0.0002(11) -0.0023(10) 0.0012(10)
C46 0.0123(12) 0.0109(12) 0.0194(13) 0.0017(10) 0.0023(9) 0.0035(9)
C47 0.0175(13) 0.0122(12) 0.0240(14) 0.0010(11) 0.0024(10) -0.0019(10)
C48 0.0220(14) 0.0387(17) 0.0163(13) 0.0040(12) 0.0005(11) -0.0013(13)
C49 0.0153(13) 0.0176(13) 0.0218(13) -0.0003(11) 0.0029(10) -0.0029(10)
C51 0.0226(13) 0.0112(12) 0.0124(12) -0.0017(10) 0.0060(10) 0.0034(10)
C52 0.0199(13) 0.0109(12) 0.0220(13) -0.0055(10) 0.0075(10) 0.0005(10)
C53 0.0336(16) 0.0113(12) 0.0228(14) -0.0017(11) 0.0139(12) -0.0021(11)
C54 0.0417(17) 0.0130(13) 0.0171(13) -0.0002(11) 0.0098(12) 0.0047(12)
C55 0.0307(15) 0.0176(14) 0.0152(13) -0.0041(11) 0.0018(11) 0.0011(11)
C56 0.0236(13) 0.0125(12) 0.0170(13) -0.0025(10) 0.0051(10) 0.0007(10)
C57 0.0225(14) 0.0230(15) 0.0276(15) -0.0057(12) 0.0080(12) -0.0062(11)
C58 0.068(2) 0.0202(16) 0.0207(15) 0.0036(12) 0.0088(15) -0.0011(15)
C59 0.0280(15) 0.0187(14) 0.0179(13) -0.0036(11) 0.0033(11) -0.0061(11)
B2 0.0113(13) 0.0135(13) 0.0091(12) 0.0010(10) -0.0020(10) 0.0015(10)
C2 0.0114(11) 0.0105(12) 0.0156(12) 0.0005(10) 0.0004(9) 0.0019(9)
C22 0.0136(12) 0.0129(12) 0.0156(12) 0.0006(10) 0.0011(9) 0.0013(9)
C23 0.0143(12) 0.0131(12) 0.0210(13) -0.0012(10) -0.0013(10) 0.0007(10)
C24 0.0159(13) 0.0140(13) 0.0242(14) 0.0053(11) 0.0023(10) -0.0015(10)
C25 0.0218(13) 0.0169(13) 0.0163(13) 0.0041(10) 0.0055(10) 0.0014(11)
C26 0.0176(12) 0.0125(12) 0.0158(12) 0.0000(10) 0.0023(10) 0.0017(10)
C27 0.0238(14) 0.0202(14) 0.0170(13) -0.0054(11) 0.0036(11) -0.0089(11)
C28 0.0292(16) 0.0237(15) 0.0302(16) 0.0061(13) 0.0043(12) -0.0109(12)
C29 0.0343(16) 0.0179(13) 0.0132(13) 0.0003(11) 0.0043(11) -0.0049(12)
C1 0.0160(12) 0.0097(12) 0.0114(11) 0.0020(9) 0.0061(9) -0.0008(9)
C12 0.0137(12) 0.0130(12) 0.0144(12) 0.0032(10) 0.0059(9) -0.0006(9)
C13 0.0164(12) 0.0139(12) 0.0189(13) 0.0047(10) 0.0078(10) 0.0028(10)
C14 0.0263(14) 0.0115(12) 0.0188(13) 0.0028(10) 0.0151(11) 0.0000(10)
C15 0.0240(13) 0.0126(12) 0.0129(12) -0.0003(10) 0.0070(10) -0.0049(10)
C16 0.0171(12) 0.0134(12) 0.0131(12) 0.0008(10) 0.0034(9) -0.0019(10)
C17 0.0138(12) 0.0162(13) 0.0195(13) 0.0029(10) 0.0021(10) 0.0016(10)
C18 0.0377(17) 0.0148(14) 0.0331(16) -0.0037(12) 0.0194(13) 0.0012(12)
C19 0.0184(13) 0.0213(14) 0.0193(13) -0.0013(11) -0.0018(10) -0.0011(11)

loop_
_atom_type_symbol
_atom_type_description
_atom_type_scat_dispersion_real
_atom_type_scat_dispersion_imag
_atom_type_scat_source
C C 0.0033 0.0016 'International Tables Vol C Tables 4.2.6.8 and 6.1.1.4'
H H 0.0000 0.0000 'International Tables Vol C Tables 4.2.6.8 and 6.1.1.4'
B B 0.0013 0.0007 'International Tables Vol C Tables 4.2.6.8 and 6.1.1.4'
N N 0.0061 0.0033 'International Tables Vol C Tables 4.2.6.8 and 6.1.1.4'
Br Br -0.2901 2.4595 'International Tables Vol C Tables 4.2.6.8 and 6.1.1.4'

loop_
_geom_angle_atom_site_label_1
_geom_angle_atom_site_label_2
_geom_angle_atom_site_label_3
_geom_angle
C3 B1 B2 125.8(2)
C3 B1 Br2 103.10(16)
B2 B1 Br2 114.14(16)
C3 B1 Br1 111.26(16)
B2 B1 Br1 98.64(15)
Br2 B1 Br1 101.55(12)
C3 N31 C41 129.6(2)
C3 N31 C32 112.9(2)
C41 N31 C32 117.47(19)
C3 N32 C51 131.1(2)
C3 N32 C33 112.3(2)
C51 N32 C33 115.00(19)
N32 C3 N31 108.4(2)
N32 C3 B1 129.0(2)
N31 C3 B1 122.6(2)
N31 C32 C33 102.8(2)
N31 C32 H32A 111.2
C33 C32 H32A 111.2
N31 C32 H32B 111.2
C33 C32 H32B 111.2
H32A C32 H32B 109.1
N32 C33 C32 103.2(2)
N32 C33 H33A 111.1
C32 C33 H33A 111.1
N32 C33 H33B 111.1
C32 C33 H33B 111.1
H33A C33 H33B 109.1
C42 C41 C46 121.4(2)
C42 C41 N31 119.0(2)
C46 C41 N31 118.9(2)
C43 C42 C41 117.8(2)
C43 C42 C47 120.0(2)
C41 C42 C47 122.1(2)
C42 C43 C44 121.9(2)
C42 C43 H43 119.1
C44 C43 H43 119.1
C45 C44 C43 118.2(2)
C45 C44 C48 121.4(2)
C43 C44 C48 120.4(2)
C44 C45 C46 122.0(2)
C44 C45 H45 119.0
C46 C45 H45 119.0
C45 C46 C41 117.8(2)
C45 C46 C49 119.8(2)
C41 C46 C49 122.4(2)
C42 C47 H47A 109.5
C42 C47 H47B 109.5
H47A C47 H47B 109.5
C42 C47 H47C 109.5
H47A C47 H47C 109.5
H47B C47 H47C 109.5
C44 C48 H48A 109.5
C44 C48 H48B 109.5
H48A C48 H48B 109.5
C44 C48 H48C 109.5
H48A C48 H48C 109.5
H48B C48 H48C 109.5
C46 C49 H49A 109.5
C46 C49 H49B 109.5
H49A C49 H49B 109.5
C46 C49 H49C 109.5
H49A C49 H49C 109.5
H49B C49 H49C 109.5
C56 C51 C52 120.9(2)
C56 C51 N32 119.2(2)
C52 C51 N32 119.3(2)
C53 C52 C51 118.2(2)
C53 C52 C57 119.0(2)
C51 C52 C57 122.7(2)
C54 C53 C52 122.1(3)
C54 C53 H53 119.0
C52 C53 H53 119.0
C55 C54 C53 118.1(2)
C55 C54 C58 121.0(3)
C53 C54 C58 121.0(3)
C54 C55 C56 122.0(3)
C54 C55 H55 119.0
C56 C55 H55 119.0
C55 C56 C51 118.3(2)
C55 C56 C59 118.7(2)
C51 C56 C59 122.9(2)
C52 C57 H57A 109.5
C52 C57 H57B 109.5
H57A C57 H57B 109.5
C52 C57 H57C 109.5
H57A C57 H57C 109.5
H57B C57 H57C 109.5
C54 C58 H58A 109.5
C54 C58 H58B 109.5
H58A C58 H58B 109.5
C54 C58 H58C 109.5
H58A C58 H58C 109.5
H58B C58 H58C 109.5
C56 C59 H59A 109.5
C56 C59 H59B 109.5
H59A C59 H59B 109.5
C56 C59 H59C 109.5
H59A C59 H59C 109.5
H59B C59 H59C 109.5
C1 B2 C2 113.8(2)
C1 B2 B1 115.3(2)
C2 B2 B1 130.5(2)
C22 C2 C26 115.3(2)
C22 C2 B2 123.6(2)
C26 C2 B2 121.0(2)
C23 C22 C2 121.9(2)
C23 C22 C27 115.3(2)
C2 C22 C27 122.8(2)
C24 C23 C22 122.1(2)
C24 C23 H23 119.0
C22 C23 H23 119.0
C25 C24 C23 116.7(2)
C25 C24 C28 121.0(2)
C23 C24 C28 122.3(2)
C24 C25 C26 122.9(2)
C24 C25 H25 118.5
C26 C25 H25 118.5
C25 C26 C2 120.9(2)
C25 C26 C29 114.6(2)
C2 C26 C29 124.5(2)
C22 C27 H27A 109.5
C22 C27 H27B 109.5
H27A C27 H27B 109.5
C22 C27 H27C 109.5
H27A C27 H27C 109.5
H27B C27 H27C 109.5
C24 C28 H28A 109.5
C24 C28 H28B 109.5
H28A C28 H28B 109.5
C24 C28 H28C 109.5
H28A C28 H28C 109.5
H28B C28 H28C 109.5
C26 C29 H29A 109.5
C26 C29 H29B 109.5
H29A C29 H29B 109.5
C26 C29 H29C 109.5
H29A C29 H29C 109.5
H29B C29 H29C 109.5
C12 C1 C16 116.9(2)
C12 C1 B2 120.7(2)
C16 C1 B2 122.2(2)
C13 C12 C1 120.5(2)
C13 C12 C17 117.1(2)
C1 C12 C17 122.4(2)
C14 C13 C12 122.2(2)
C14 C13 H13 118.9
C12 C13 H13 118.9
C13 C14 C15 117.7(2)
C13 C14 C18 122.1(3)
C15 C14 C18 120.2(3)
C14 C15 C16 121.6(2)
C14 C15 H15 119.2
C16 C15 H15 119.2
C15 C16 C1 121.0(2)
C15 C16 C19 116.4(2)
C1 C16 C19 122.4(2)
C12 C17 H17A 109.5
C12 C17 H17B 109.5
H17A C17 H17B 109.5
C12 C17 H17C 109.5
H17A C17 H17C 109.5
H17B C17 H17C 109.5
C14 C18 H18A 109.5
C14 C18 H18B 109.5
H18A C18 H18B 109.5
C14 C18 H18C 109.5
H18A C18 H18C 109.5
H18B C18 H18C 109.5
C16 C19 H19A 109.5
C16 C19 H19B 109.5
H19A C19 H19B 109.5
C16 C19 H19C 109.5
H19A C19 H19C 109.5
H19B C19 H19C 109.5

loop_
_geom_bond_atom_site_label_1
_geom_bond_atom_site_label_2
_geom_bond_distance
B1 C3 1.652(4)
B1 B2 1.762(4)
B1 Br2 2.061(3)
B1 Br1 2.083(3)
N31 C3 1.344(3)
N31 C41 1.438(3)
N31 C32 1.475(3)
N32 C3 1.343(3)
N32 C51 1.449(3)
N32 C33 1.482(3)
C32 C33 1.511(4)
C32 H32A 0.9900
C32 H32B 0.9900
C33 H33A 0.9900
C33 H33B 0.9900
C41 C42 1.398(3)
C41 C46 1.401(3)
C42 C43 1.391(4)
C42 C47 1.506(3)
C43 C44 1.395(4)
C43 H43 0.9500
C44 C45 1.387(4)
C44 C48 1.506(4)
C45 C46 1.394(4)
C45 H45 0.9500
C46 C49 1.508(3)
C47 H47A 0.9800
C47 H47B 0.9800
C47 H47C 0.9800
C48 H48A 0.9800
C48 H48B 0.9800
C48 H48C 0.9800
C49 H49A 0.9800
C49 H49B 0.9800
C49 H49C 0.9800
C51 C56 1.397(4)
C51 C52 1.402(4)
C52 C53 1.394(4)
C52 C57 1.510(4)
C53 C54 1.388(4)
C53 H53 0.9500
C54 C55 1.387(4)
C54 C58 1.512(4)
C55 C56 1.396(4)
C55 H55 0.9500
C56 C59 1.500(4)
C57 H57A 0.9800
C57 H57B 0.9800
C57 H57C 0.9800
C58 H58A 0.9800
C58 H58B 0.9800
C58 H58C 0.9800
C59 H59A 0.9800
C59 H59B 0.9800
C59 H59C 0.9800
B2 C1 1.602(4)
B2 C2 1.618(4)
C2 C22 1.418(3)
C2 C26 1.430(3)
C22 C23 1.399(4)
C22 C27 1.509(3)
C23 C24 1.388(4)
C23 H23 0.9500
C24 C25 1.387(4)
C24 C28 1.509(4)
C25 C26 1.396(4)
C25 H25 0.9500
C26 C29 1.510(4)
C27 H27A 0.9800
C27 H27B 0.9800
C27 H27C 0.9800
C28 H28A 0.9800
C28 H28B 0.9800
C28 H28C 0.9800
C29 H29A 0.9800
C29 H29B 0.9800
C29 H29C 0.9800
C1 C12 1.413(3)
C1 C16 1.415(3)
C12 C13 1.399(4)
C12 C17 1.512(3)
C13 C14 1.385(4)
C13 H13 0.9500
C14 C15 1.388(4)
C14 C18 1.510(4)
C15 C16 1.397(4)
C15 H15 0.9500
C16 C19 1.510(4)
C17 H17A 0.9800
C17 H17B 0.9800
C17 H17C 0.9800
C18 H18A 0.9800
C18 H18B 0.9800
C18 H18C 0.9800
C19 H19A 0.9800
C19 H19B 0.9800
C19 H19C 0.9800

loop_
_geom_torsion_atom_site_label_1
_geom_torsion_atom_site_label_2
_geom_torsion_atom_site_label_3
_geom_torsion_atom_site_label_4
_geom_torsion
C51 N32 C3 N31 166.6(2)
C33 N32 C3 N31 1.8(3)
C51 N32 C3 B1 -13.1(4)
C33 N32 C3 B1 -177.9(2)
C41 N31 C3 N32 -177.5(2)
C32 N31 C3 N32 2.0(3)
C41 N31 C3 B1 2.3(4)
C32 N31 C3 B1 -178.2(2)
B2 B1 C3 N32 -136.9(3)
Br2 B1 C3 N32 89.9(3)
Br1 B1 C3 N32 -18.3(3)
B2 B1 C3 N31 43.5(3)
Br2 B1 C3 N31 -89.8(2)
Br1 B1 C3 N31 162.08(18)
C3 N31 C32 C33 -4.8(3)
C41 N31 C32 C33 174.8(2)
C3 N32 C33 C32 -4.6(3)
C51 N32 C33 C32 -172.1(2)
N31 C32 C33 N32 5.3(3)
C3 N31 C41 C42 -98.5(3)
C32 N31 C41 C42 82.0(3)
C3 N31 C41 C46 90.9(3)
C32 N31 C41 C46 -88.6(3)
C46 C41 C42 C43 -10.4(4)
N31 C41 C42 C43 179.2(2)
C46 C41 C42 C47 165.6(2)
N31 C41 C42 C47 -4.8(3)
C41 C42 C43 C44 3.5(4)
C47 C42 C43 C44 -172.6(2)
C42 C43 C44 C45 4.4(4)
C42 C43 C44 C48 -173.8(2)
C43 C44 C45 C46 -5.7(4)
C48 C44 C45 C46 172.5(2)
C44 C45 C46 C41 -0.9(4)
C44 C45 C46 C49 178.6(2)
C42 C41 C46 C45 9.2(4)
N31 C41 C46 C45 179.6(2)
C42 C41 C46 C49 -170.3(2)
N31 C41 C46 C49 0.1(3)
C3 N32 C51 C56 106.9(3)
C33 N32 C51 C56 -88.6(3)
C3 N32 C51 C52 -82.2(3)
C33 N32 C51 C52 82.3(3)
C56 C51 C52 C53 -5.8(4)
N32 C51 C52 C53 -176.5(2)
C56 C51 C52 C57 171.5(2)
N32 C51 C52 C57 0.8(4)
C51 C52 C53 C54 1.2(4)
C57 C52 C53 C54 -176.1(2)
C52 C53 C54 C55 3.2(4)
C52 C53 C54 C58 -177.4(3)
C53 C54 C55 C56 -3.2(4)
C58 C54 C55 C56 177.4(3)
C54 C55 C56 C51 -1.1(4)
C54 C55 C56 C59 179.5(2)
C52 C51 C56 C55 5.7(4)
N32 C51 C56 C55 176.4(2)
C52 C51 C56 C59 -174.9(2)
N32 C51 C56 C59 -4.2(4)
C3 B1 B2 C1 -156.7(2)
Br2 B1 B2 C1 -27.7(3)
Br1 B1 B2 C1 79.2(2)
C3 B1 B2 C2 31.2(4)
Br2 B1 B2 C2 160.2(2)
Br1 B1 B2 C2 -92.9(2)
C1 B2 C2 C22 -133.6(2)
B1 B2 C2 C22 38.6(4)
C1 B2 C2 C26 43.1(3)
B1 B2 C2 C26 -144.7(2)
C26 C2 C22 C23 -3.1(3)
B2 C2 C22 C23 173.8(2)
C26 C2 C22 C27 176.2(2)
B2 C2 C22 C27 -6.9(4)
C2 C22 C23 C24 3.6(4)
C27 C22 C23 C24 -175.7(2)
C22 C23 C24 C25 -0.6(4)
C22 C23 C24 C28 179.3(2)
C23 C24 C25 C26 -2.9(4)
C28 C24 C25 C26 177.2(2)
C24 C25 C26 C2 3.4(4)
C24 C25 C26 C29 -178.1(2)
C22 C2 C26 C25 -0.3(3)
B2 C2 C26 C25 -177.2(2)
C22 C2 C26 C29 -178.7(2)
B2 C2 C26 C29 4.4(4)
C2 B2 C1 C12 66.4(3)
B1 B2 C1 C12 -107.1(3)
C2 B2 C1 C16 -110.8(3)
B1 B2 C1 C16 75.7(3)
C16 C1 C12 C13 -0.1(3)
B2 C1 C12 C13 -177.4(2)
C16 C1 C12 C17 -179.5(2)
B2 C1 C12 C17 3.2(3)
C1 C12 C13 C14 -0.5(4)
C17 C12 C13 C14 178.9(2)
C12 C13 C14 C15 0.4(4)
C12 C13 C14 C18 -179.0(2)
C13 C14 C15 C16 0.3(4)
C18 C14 C15 C16 179.7(2)
C14 C15 C16 C1 -0.9(4)
C14 C15 C16 C19 174.9(2)
C12 C1 C16 C15 0.8(3)
B2 C1 C16 C15 178.1(2)
C12 C1 C16 C19 -174.7(2)
B2 C1 C16 C19 2.6(4)
